data_7218559
loop_
_publ_author_name
'Singh, Ajai kumar'
'Saleem, Fariha'
'Rao, Gyandshwar Kumar'
'Kumar, Arun'
'Kumar, Satyendra'
'Singh, Mahabir Pratap'

_publ_section_title
;
 Palladium(II) complexes bearing 1,2,3-triazole based organosulfur/
 selenium ligand: synthesis, structure and applications in Heck and
 Suzuki-Miyaura coupling as catalyst via palladium nanoparticles
;
_journal_name_full 'RSC Adv.'
_journal_paper_doi 10.1039/C4RA09574J
_journal_year 2014
_chemical_formula_moiety 'C16 H15 Cl2 N3 Pd S'
_chemical_formula_sum 'C16 H15 Cl2 N3 Pd S'
_chemical_formula_weight 458.68
_chemical_name_systematic
; 
 ? 
;
_space_group_IT_number 14
_symmetry_cell_setting monoclinic
_symmetry_space_group_name_Hall '-P 2ybc'
_symmetry_space_group_name_H-M 'P 1 21/c 1'
_atom_sites_solution_hydrogens geom
_atom_sites_solution_primary direct
_atom_sites_solution_secondary difmap
_audit_creation_method SHELXL-97
_cell_angle_alpha 90.00
_cell_angle_beta 92.849(6)
_cell_angle_gamma 90.00
_cell_formula_units_Z 4
_cell_length_a 8.482(3)
_cell_length_b 11.062(4)
_cell_length_c 18.913(7)
_cell_measurement_reflns_used 5055
_cell_measurement_temperature 298(2)
_cell_measurement_theta_max 25.52
_cell_measurement_theta_min 2.40
_cell_volume 1772.4(11)
_computing_cell_refinement 'Bruker SMART'
_computing_data_collection 'Bruker SMART'
_computing_data_reduction 'Bruker SAINT'
_computing_molecular_graphics 'Bruker SHELXTL'
_computing_publication_material 'Bruker SHELXTL'
_computing_structure_refinement 'SHELXL-97 (Sheldrick, 1997)'
_computing_structure_solution 'SHELXS-97 (Sheldrick, 1990)'
_diffrn_ambient_temperature 298(2)
_diffrn_measured_fraction_theta_full 1.000
_diffrn_measured_fraction_theta_max 1.000
_diffrn_measurement_device_type 'CCD area detector'
_diffrn_measurement_method 'phi and omega scans'
_diffrn_radiation_monochromator graphite
_diffrn_radiation_source 'fine-focus sealed tube'
_diffrn_radiation_type MoK\a
_diffrn_radiation_wavelength 0.71073
_diffrn_reflns_av_R_equivalents 0.0363
_diffrn_reflns_av_sigmaI/netI 0.0262
_diffrn_reflns_limit_h_max 10
_diffrn_reflns_limit_h_min -10
_diffrn_reflns_limit_k_max 13
_diffrn_reflns_limit_k_min -13
_diffrn_reflns_limit_l_max 22
_diffrn_reflns_limit_l_min -22
_diffrn_reflns_number 16478
_diffrn_reflns_theta_full 25.00
_diffrn_reflns_theta_max 25.00
_diffrn_reflns_theta_min 2.13
_exptl_absorpt_coefficient_mu 1.467
_exptl_absorpt_correction_T_max 0.717
_exptl_absorpt_correction_T_min 0.610
_exptl_absorpt_correction_type multi-scan
_exptl_absorpt_process_details '(SADABS; Bruker, 2000)'
_exptl_crystal_colour orange
_exptl_crystal_density_diffrn 1.719
_exptl_crystal_density_meas 1.719
_exptl_crystal_density_method 'not measured'
_exptl_crystal_description rod
_exptl_crystal_F_000 912.0
_exptl_crystal_size_max 0.34
_exptl_crystal_size_mid 0.31
_exptl_crystal_size_min 0.23
_refine_diff_density_max 0.874
_refine_diff_density_min -0.852
_refine_diff_density_rms 0.092
_refine_ls_extinction_method none
_refine_ls_goodness_of_fit_ref 1.276
_refine_ls_hydrogen_treatment constr
_refine_ls_matrix_type full
_refine_ls_number_parameters 208
_refine_ls_number_reflns 3116
_refine_ls_number_restraints 0
_refine_ls_restrained_S_all 1.276
_refine_ls_R_factor_all 0.0507
_refine_ls_R_factor_gt 0.0472
_refine_ls_shift/su_max 0.000
_refine_ls_shift/su_mean 0.000
_refine_ls_structure_factor_coef Fsqd
_refine_ls_weighting_details 'calc w=1/[\s^2^(Fo^2^)+(0.0280P)^2^+3.7294P] where P=(Fo^2^+2Fc^2^)/3'
_refine_ls_weighting_scheme calc
_refine_ls_wR_factor_gt 0.0943
_refine_ls_wR_factor_ref 0.0959
_reflns_number_gt 2981
_reflns_number_total 3116
_reflns_threshold_expression >2sigma(I)
_cod_data_source_file c4ra09574j2.cif
_cod_data_source_block complex1
_cod_depositor_comments
;
The following automatic conversions were performed:

'_symmetry_cell_setting' value 'Monoclinic' changed to 'monoclinic'
according to
/usr/data/users/saulius/crontab/automatic-downloads/rss-feeds/RSC/lib/dictionaries/cif_core.dic
dictionary named 'cif_core.dic' version 2.4.2 from 2011-04-26.

Automatic conversion script
Id: cif_fix_values 2827 2014-09-09 07:05:25Z andrius 
;
_cod_original_sg_symbol_H-M P2(1)/c
_cod_database_code 7218559

loop_
_symmetry_equiv_pos_as_xyz
'x, y, z'
'-x, y+1/2, -z+1/2'
'-x, -y, -z'
'x, -y-1/2, z-1/2'

loop_
_atom_site_label
_atom_site_type_symbol
_atom_site_fract_x
_atom_site_fract_y
_atom_site_fract_z
_atom_site_U_iso_or_equiv
_atom_site_adp_type
_atom_site_occupancy
_atom_site_symmetry_multiplicity
_atom_site_calc_flag
_atom_site_refinement_flags
C1 C 0.9847(7) 0.4522(6) 0.2303(3) 0.0615(16) Uani 1 1 d .
H1 H 1.0335 0.3916 0.2053 0.074 Uiso 1 1 calc R
C2 C 1.0000(10) 0.4538(7) 0.3028(4) 0.084(2) Uani 1 1 d .
H2 H 1.0603 0.3949 0.3266 0.101 Uiso 1 1 calc R
C3 C 0.9279(10) 0.5407(8) 0.3402(4) 0.084(2) Uani 1 1 d .
H3 H 0.9398 0.5417 0.3893 0.100 Uiso 1 1 calc R
C4 C 0.8385(10) 0.6259(7) 0.3059(4) 0.083(2) Uani 1 1 d .
H4 H 0.7877 0.6845 0.3317 0.099 Uiso 1 1 calc R
C5 C 0.8224(7) 0.6263(5) 0.2324(4) 0.0625(16) Uani 1 1 d .
H5 H 0.7609 0.6850 0.2091 0.075 Uiso 1 1 calc R
C6 C 0.8975(6) 0.5398(4) 0.1940(3) 0.0412(12) Uani 1 1 d .
C7 C 0.8874(6) 0.5426(5) 0.1146(3) 0.0439(12) Uani 1 1 d .
H7A H 0.8306 0.6148 0.0992 0.053 Uiso 1 1 calc R
H7B H 0.9934 0.5483 0.0978 0.053 Uiso 1 1 calc R
C8 C 0.8753(6) 0.3388(5) 0.0537(3) 0.0448(12) Uani 1 1 d .
H8 H 0.9825 0.3229 0.0512 0.054 Uiso 1 1 calc R
C9 C 0.7543(5) 0.2691(4) 0.0299(3) 0.0374(11) Uani 1 1 d .
C10 C 0.7438(6) 0.1491(5) -0.0056(3) 0.0500(13) Uani 1 1 d .
H10A H 0.7641 0.0858 0.0292 0.060 Uiso 1 1 calc R
H10B H 0.8237 0.1437 -0.0404 0.060 Uiso 1 1 calc R
C11 C 0.5724(6) 0.1911(5) -0.1345(3) 0.0428(12) Uani 1 1 d .
C12 C 0.6244(8) 0.3069(6) -0.1435(3) 0.0658(17) Uani 1 1 d .
H12 H 0.6436 0.3574 -0.1047 0.079 Uiso 1 1 calc R
C13 C 0.6480(9) 0.3475(7) -0.2112(3) 0.079(2) Uani 1 1 d .
H13 H 0.6881 0.4247 -0.2179 0.095 Uiso 1 1 calc R
C14 C 0.6131(9) 0.2754(7) -0.2685(3) 0.078(2) Uani 1 1 d .
H14 H 0.6285 0.3038 -0.3139 0.094 Uiso 1 1 calc R
C15 C 0.5552(9) 0.1613(7) -0.2591(3) 0.076(2) Uani 1 1 d .
H15 H 0.5285 0.1128 -0.2980 0.091 Uiso 1 1 calc R
C16 C 0.5369(8) 0.1190(6) -0.1920(3) 0.0598(16) Uani 1 1 d .
H16 H 0.5001 0.0408 -0.1854 0.072 Uiso 1 1 calc R
Cl1 Cl 0.18040(15) 0.16507(12) -0.02721(7) 0.0480(3) Uani 1 1 d .
Cl2 Cl 0.27359(14) 0.39916(12) 0.07803(7) 0.0447(3) Uani 1 1 d .
N1 N 0.8083(4) 0.4358(4) 0.0817(2) 0.0364(9) Uani 1 1 d .
N2 N 0.6524(4) 0.4318(4) 0.07642(19) 0.0361(9) Uani 1 1 d .
N3 N 0.6186(4) 0.3287(3) 0.04497(19) 0.0336(9) Uani 1 1 d .
Pd1 Pd 0.40789(4) 0.26035(3) 0.013332(18) 0.03216(13) Uani 1 1 d .
S1 S 0.54900(15) 0.12637(11) -0.04912(7) 0.0408(3) Uani 1 1 d .

loop_
_atom_site_aniso_label
_atom_site_aniso_U_11
_atom_site_aniso_U_22
_atom_site_aniso_U_33
_atom_site_aniso_U_23
_atom_site_aniso_U_13
_atom_site_aniso_U_12
C1 0.067(4) 0.065(4) 0.052(4) -0.001(3) -0.005(3) 0.017(3)
C2 0.109(6) 0.094(6) 0.049(4) 0.011(4) -0.013(4) 0.020(5)
C3 0.118(7) 0.090(6) 0.042(4) -0.009(4) 0.001(4) -0.032(5)
C4 0.106(6) 0.072(5) 0.071(5) -0.033(4) 0.029(4) -0.015(4)
C5 0.066(4) 0.045(3) 0.077(4) -0.011(3) 0.010(3) 0.002(3)
C6 0.043(3) 0.040(3) 0.041(3) -0.003(2) 0.003(2) -0.007(2)
C7 0.043(3) 0.040(3) 0.048(3) 0.000(2) -0.003(2) -0.009(2)
C8 0.034(3) 0.057(3) 0.044(3) 0.000(2) 0.000(2) 0.005(2)
C9 0.030(2) 0.043(3) 0.040(3) 0.001(2) 0.000(2) 0.008(2)
C10 0.046(3) 0.048(3) 0.056(3) -0.006(3) -0.001(3) 0.012(2)
C11 0.042(3) 0.048(3) 0.039(3) -0.005(2) 0.003(2) 0.003(2)
C12 0.102(5) 0.049(3) 0.046(3) -0.001(3) -0.001(3) -0.015(3)
C13 0.116(6) 0.069(4) 0.051(4) 0.019(3) 0.006(4) -0.018(4)
C14 0.101(6) 0.092(6) 0.042(4) 0.007(4) 0.017(4) 0.011(4)
C15 0.105(6) 0.079(5) 0.046(4) -0.020(3) 0.011(4) 0.006(4)
C16 0.078(4) 0.054(4) 0.047(3) -0.013(3) 0.004(3) 0.000(3)
Cl1 0.0401(7) 0.0425(7) 0.0604(8) -0.0050(6) -0.0065(6) -0.0068(5)
Cl2 0.0347(6) 0.0496(7) 0.0505(7) -0.0102(6) 0.0081(5) -0.0001(5)
N1 0.031(2) 0.045(2) 0.032(2) 0.0009(18) -0.0015(16) -0.0039(18)
N2 0.036(2) 0.044(2) 0.028(2) -0.0007(17) 0.0010(17) -0.0011(18)
N3 0.032(2) 0.036(2) 0.032(2) -0.0014(17) 0.0000(16) -0.0011(17)
Pd1 0.0320(2) 0.0331(2) 0.0313(2) 0.00028(15) 0.00062(14) -0.00145(15)
S1 0.0453(7) 0.0358(7) 0.0412(7) -0.0042(5) 0.0016(5) -0.0004(5)

loop_
_atom_type_symbol
_atom_type_description
_atom_type_scat_dispersion_real
_atom_type_scat_dispersion_imag
_atom_type_scat_source
C C 0.0033 0.0016 'International Tables Vol C Tables 4.2.6.8 and 6.1.1.4'
H H 0.0000 0.0000 'International Tables Vol C Tables 4.2.6.8 and 6.1.1.4'
N N 0.0061 0.0033 'International Tables Vol C Tables 4.2.6.8 and 6.1.1.4'
S S 0.1246 0.1234 'International Tables Vol C Tables 4.2.6.8 and 6.1.1.4'
Cl Cl 0.1484 0.1585 'International Tables Vol C Tables 4.2.6.8 and 6.1.1.4'
Pd Pd -0.9988 1.0072 'International Tables Vol C Tables 4.2.6.8 and 6.1.1.4'

loop_
_geom_angle_atom_site_label_1
_geom_angle_atom_site_label_2
_geom_angle_atom_site_label_3
_geom_angle
C2 C1 C6 120.7(6)
C2 C1 H1 119.6
C6 C1 H1 119.6
C3 C2 C1 120.5(7)
C3 C2 H2 119.8
C1 C2 H2 119.8
C4 C3 C2 120.0(6)
C4 C3 H3 120.0
C2 C3 H3 120.0
C3 C4 C5 120.3(7)
C3 C4 H4 119.8
C5 C4 H4 119.8
C6 C5 C4 120.0(6)
C6 C5 H5 120.0
C4 C5 H5 120.0
C5 C6 C1 118.4(5)
C5 C6 C7 120.6(5)
C1 C6 C7 121.0(5)
N1 C7 C6 114.0(4)
N1 C7 H7A 108.8
C6 C7 H7A 108.8
N1 C7 H7B 108.8
C6 C7 H7B 108.8
H7A C7 H7B 107.7
N1 C8 C9 105.1(4)
N1 C8 H8 127.4
C9 C8 H8 127.4
C8 C9 N3 106.9(4)
C8 C9 C10 133.7(5)
N3 C9 C10 119.4(4)
C9 C10 S1 111.0(3)
C9 C10 H10A 109.4
S1 C10 H10A 109.4
C9 C10 H10B 109.4
S1 C10 H10B 109.4
H10A C10 H10B 108.0
C12 C11 C16 120.3(5)
C12 C11 S1 122.7(4)
C16 C11 S1 117.0(4)
C11 C12 C13 118.9(6)
C11 C12 H12 120.5
C13 C12 H12 120.5
C14 C13 C12 120.6(7)
C14 C13 H13 119.7
C12 C13 H13 119.7
C13 C14 C15 120.0(6)
C13 C14 H14 120.0
C15 C14 H14 120.0
C16 C15 C14 119.6(6)
C16 C15 H15 120.2
C14 C15 H15 120.2
C15 C16 C11 120.4(6)
C15 C16 H16 119.8
C11 C16 H16 119.8
N2 N1 C8 112.7(4)
N2 N1 C7 119.3(4)
C8 N1 C7 128.0(4)
N3 N2 N1 105.0(4)
N2 N3 C9 110.3(4)
N2 N3 Pd1 129.4(3)
C9 N3 Pd1 120.2(3)
N3 Pd1 S1 85.18(11)
N3 Pd1 Cl1 174.04(11)
S1 Pd1 Cl1 89.01(5)
N3 Pd1 Cl2 92.72(11)
S1 Pd1 Cl2 177.91(5)
Cl1 Pd1 Cl2 93.09(5)
C11 S1 C10 102.3(3)
C11 S1 Pd1 107.07(17)
C10 S1 Pd1 99.45(17)

loop_
_geom_bond_atom_site_label_1
_geom_bond_atom_site_label_2
_geom_bond_distance
C1 C2 1.371(9)
C1 C6 1.381(7)
C1 H1 0.9300
C2 C3 1.356(10)
C2 H2 0.9300
C3 C4 1.355(11)
C3 H3 0.9300
C4 C5 1.391(9)
C4 H4 0.9300
C5 C6 1.376(8)
C5 H5 0.9300
C6 C7 1.499(7)
C7 N1 1.481(6)
C7 H7A 0.9700
C7 H7B 0.9700
C8 N1 1.336(6)
C8 C9 1.343(7)
C8 H8 0.9300
C9 N3 1.368(6)
C9 C10 1.489(7)
C10 S1 1.826(5)
C10 H10A 0.9700
C10 H10B 0.9700
C11 C12 1.368(8)
C11 C16 1.370(7)
C11 S1 1.786(5)
C12 C13 1.381(8)
C12 H12 0.9300
C13 C14 1.366(9)
C13 H13 0.9300
C14 C15 1.369(10)
C14 H14 0.9300
C15 C16 1.368(9)
C15 H15 0.9300
C16 H16 0.9300
Cl1 Pd1 2.2968(14)
Cl2 Pd1 2.3003(13)
N1 N2 1.322(5)
N2 N3 1.312(5)
N3 Pd1 2.005(4)
Pd1 S1 2.2727(14)

loop_
_geom_torsion_atom_site_label_1
_geom_torsion_atom_site_label_2
_geom_torsion_atom_site_label_3
_geom_torsion_atom_site_label_4
_geom_torsion
C6 C1 C2 C3 0.9(11)
C1 C2 C3 C4 0.7(12)
C2 C3 C4 C5 -1.1(12)
C3 C4 C5 C6 0.0(10)
C4 C5 C6 C1 1.5(9)
C4 C5 C6 C7 -177.1(5)
C2 C1 C6 C5 -2.0(9)
C2 C1 C6 C7 176.6(6)
C5 C6 C7 N1 -117.1(5)
C1 C6 C7 N1 64.3(7)
N1 C8 C9 N3 0.0(5)
N1 C8 C9 C10 -179.0(5)
C8 C9 C10 S1 -161.8(5)
N3 C9 C10 S1 19.3(6)
C16 C11 C12 C13 -3.3(10)
S1 C11 C12 C13 176.2(5)
C11 C12 C13 C14 3.0(11)
C12 C13 C14 C15 -0.5(12)
C13 C14 C15 C16 -1.8(12)
C14 C15 C16 C11 1.6(11)
C12 C11 C16 C15 1.0(10)
S1 C11 C16 C15 -178.6(5)
C9 C8 N1 N2 -0.5(6)
C9 C8 N1 C7 -179.0(4)
C6 C7 N1 N2 81.5(5)
C6 C7 N1 C8 -100.1(6)
C8 N1 N2 N3 0.8(5)
C7 N1 N2 N3 179.4(4)
N1 N2 N3 C9 -0.7(5)
N1 N2 N3 Pd1 -176.3(3)
C8 C9 N3 N2 0.4(5)
C10 C9 N3 N2 179.6(4)
C8 C9 N3 Pd1 176.5(3)
C10 C9 N3 Pd1 -4.3(6)
N2 N3 Pd1 S1 166.0(4)
C9 N3 Pd1 S1 -9.2(3)
N2 N3 Pd1 Cl1 179(27)
C9 N3 Pd1 Cl1 3.9(13)
N2 N3 Pd1 Cl2 -14.0(4)
C9 N3 Pd1 Cl2 170.8(3)
C12 C11 S1 C10 -54.5(6)
C16 C11 S1 C10 125.0(5)
C12 C11 S1 Pd1 49.5(5)
C16 C11 S1 Pd1 -131.0(4)
C9 C10 S1 C11 87.9(4)
C9 C10 S1 Pd1 -22.0(4)
N3 Pd1 S1 C11 -90.3(2)
Cl1 Pd1 S1 C11 91.00(18)
Cl2 Pd1 S1 C11 -90.4(14)
N3 Pd1 S1 C10 15.8(2)
Cl1 Pd1 S1 C10 -162.9(2)
Cl2 Pd1 S1 C10 15.7(14)
